data_2108509
loop_
_publ_author_name
'Smirnova, Ekaterina S.'
'Alekseeva, Olga A.'
'Dudka, Alexander P.'
'Khmelenin, Dmitry N.'
'Frolov, Kirill V.'
'Lyubutina, Marianna V.'
'Gudim, Irina A.'
'Lyubutin, Igor S.'

_publ_section_title
;
 Crystal structure and structural phase transition in bismuth-containing
 HoFe~3~(BO~3~)~4~ in the temperature range 11--500 K
;
_journal_coeditor_code XK5056SUP1
_journal_issue 6
_journal_name_full 'Acta Crystallographica Section B'
_journal_page_first
;
;
_journal_paper_doi 10.1107/S2052520619010473
_journal_volume 75
_journal_year 2019
_chemical_formula_sum 'B4 Bi0.037 Fe3 Ho0.963 O12'
_chemical_formula_weight 569.3
_space_group_IT_number 155
_space_group_name_Hall 'R 3 2"'
_space_group_name_H-M_alt 'R 3 2 :H'
_symmetry_cell_setting trigonal
_symmetry_Int_Tables_number 155
_symmetry_space_group_name_Hall 'R 3 2"'
_symmetry_space_group_name_H-M 'R 3 2 :H'
_cell_angle_alpha 90
_cell_angle_beta 90
_cell_angle_gamma 120
_cell_formula_units_Z 3
_cell_length_a 9.5364(2)
_cell_length_b 9.5364(2)
_cell_length_c 7.5677(2)
_cell_measurement_reflns_used 19306
_cell_measurement_temperature 389.99(10)
_cell_measurement_theta_max 73.72
_cell_measurement_theta_min 4.25
_cell_volume 596.02(2)
_diffrn_ambient_temperature 390
_diffrn_detector 'CCD plate'
_diffrn_detector_area_resol_mean 8.0872
_diffrn_measured_fraction_theta_full 0.99
_diffrn_measured_fraction_theta_max 0.99
_diffrn_measurement_device 'four-circle diffractometer'
_diffrn_measurement_device_type 'Xcalibur, EosS2 with high theta cut'
_diffrn_measurement_method '\w scans'
_diffrn_radiation_monochromator graphite
_diffrn_radiation_probe x-ray
_diffrn_radiation_source 'X-ray tube'
_diffrn_radiation_type 'Mo K\a'
_diffrn_radiation_wavelength 0.71073
_diffrn_reflns_av_R_equivalents 0.0933
_diffrn_reflns_av_unetI/netI 0.0509
_diffrn_reflns_limit_h_max 25
_diffrn_reflns_limit_h_min -25
_diffrn_reflns_limit_k_max 23
_diffrn_reflns_limit_k_min -25
_diffrn_reflns_limit_l_max 19
_diffrn_reflns_limit_l_min -18
_diffrn_reflns_number 20162
_diffrn_reflns_theta_full 74.13
_diffrn_reflns_theta_max 74.13
_diffrn_reflns_theta_min 3.65
_diffrn_source 'fine-focus sealed X-ray tube'
_exptl_absorpt_coefficient_mu 15.643
_exptl_absorpt_correction_T_max 0.03611
_exptl_absorpt_correction_T_min 0.01179
_exptl_absorpt_correction_type sphere
_exptl_absorpt_process_details '(Dudka, 2007)'
_exptl_crystal_colour light-green
_exptl_crystal_density_diffrn 4.4115
_exptl_crystal_description Sphere
_exptl_crystal_F_000 785
_exptl_crystal_size_rad 0.155
_refine_diff_density_max 1.52
_refine_diff_density_min -1.26
_refine_ls_abs_structure_details '  1239 of Friedel pairs used in the refinement'
_refine_ls_abs_structure_Flack 0.495(5)
_refine_ls_extinction_coef 0.99(7)
_refine_ls_extinction_method 'Becker_Coppens G_I Isotropic   (Becker & Coppens, 1974)'
_refine_ls_goodness_of_fit_gt 1.03
_refine_ls_goodness_of_fit_ref 1.03
_refine_ls_number_constraints 2
_refine_ls_number_parameters 34
_refine_ls_number_reflns 2726
_refine_ls_number_restraints 0
_refine_ls_R_factor_all 0.0211
_refine_ls_R_factor_gt 0.0211
_refine_ls_shift/su_max 0.0496
_refine_ls_shift/su_mean 0.0118
_refine_ls_structure_factor_coef Fsqd
_refine_ls_weighting_details w=1/\s^2^(I)
_refine_ls_weighting_scheme sigma
_refine_ls_wR_factor_gt 0.0578
_refine_ls_wR_factor_ref 0.0578
_reflns_number_gt 2726
_reflns_number_total 2726
_reflns_threshold_expression I>0\s(I)
_cod_data_source_file xk5056sup1.cif
_cod_data_source_block 390
_cod_original_sg_symbol_H-M 'R 3 2'
_cod_database_code 2108509
_publcif_datablock.id {b1359d07-bb1b-47b3-be84-8518bfaf2d19}

loop_
_space_group_symop_id
_space_group_symop_operation_xyz
1 x,y,z
2 -y,x-y,z
3 -x+y,-x,z
4 y,x,-z
5 x-y,-y,-z
6 -x,-x+y,-z
7 x+2/3,y+1/3,z+1/3
8 -y+2/3,x-y+1/3,z+1/3
9 -x+y+2/3,-x+1/3,z+1/3
10 y+2/3,x+1/3,-z+1/3
11 x-y+2/3,-y+1/3,-z+1/3
12 -x+2/3,-x+y+1/3,-z+1/3
13 x+1/3,y+2/3,z+2/3
14 -y+1/3,x-y+2/3,z+2/3
15 -x+y+1/3,-x+2/3,z+2/3
16 y+1/3,x+2/3,-z+2/3
17 x-y+1/3,-y+2/3,-z+2/3
18 -x+1/3,-x+y+2/3,-z+2/3

loop_
_atom_site_label
_atom_site_type_symbol
_atom_site_fract_x
_atom_site_fract_y
_atom_site_fract_z
_atom_site_adp_type
_atom_site_U_iso_or_equiv
_atom_site_site_symmetry_multiplicity
_atom_site_occupancy
_atom_site_calc_flag
Ho1 Ho 0 0 0 Uani 0.007821(19) 3 0.9627 d
Bi1 Bi 0 0 0 Uani 0.007821(19) 3 0.0373 d
Fe1 Fe 0.215793(19) 0.333333 0.333333 Uani 0.00493(3) 9 1 d
O1 O 0.14444(9) 0.14444(9) 0.5 Uani 0.00664(13) 9 1 d
O2 O 0.40788(12) 0.40788(12) 0.5 Uani 0.0147(2) 9 1 d
O3 O 0.02475(9) 0.21105(11) 0.18085(12) Uani 0.00859(15) 18 1 d
B1 B 0 0 0.5 Uani 0.0046(2) 3 1 d
B2 B 0.55135(14) 0.55135(14) 0.5 Uani 0.0063(2) 9 1 d

loop_
_atom_site_aniso_label
_atom_site_aniso_type_symbol
_atom_site_aniso_U_11
_atom_site_aniso_U_22
_atom_site_aniso_U_33
_atom_site_aniso_U_12
_atom_site_aniso_U_13
_atom_site_aniso_U_23
Ho1 Ho 0.00806(2) 0.00806(2) 0.00735(3) 0.004029(11) 0 0
Bi1 Bi 0.00806(2) 0.00806(2) 0.00735(3) 0.004029(11) 0 0
Fe1 Fe 0.00443(3) 0.00449(4) 0.00588(5) 0.002246(18) 0.000023(12) 0.00005(2)
O1 O 0.00459(12) 0.00459(12) 0.0082(2) 0.00038(14) -0.00146(9) 0.00146(9)
O2 O 0.00782(18) 0.00782(18) 0.0208(6) -0.0017(2) -0.0073(3) 0.0073(3)
O3 O 0.00609(15) 0.0107(2) 0.0097(2) 0.00469(15) -0.00225(13) -0.00248(15)
B1 B 0.0037(3) 0.0037(3) 0.0065(5) 0.00184(13) 0 0
B2 B 0.0047(2) 0.0047(2) 0.0086(3) 0.0018(3) -0.00077(17) 0.00077(17)

loop_
_atom_type_symbol
_atom_type_scat_dispersion_real
_atom_type_scat_dispersion_imag
_atom_type_scat_source
B 0.0013 0.0060 'International Tables Vol C tables 4.2.6.8 and 6.1.1.1'
Bi -4.1077 10.2566 'International Tables Vol C tables 4.2.6.8 and 6.1.1.1'
Fe 0.3463 0.8444 'International Tables Vol C tables 4.2.6.8 and 6.1.1.1'
Ho -0.2175 4.6783 'International Tables Vol C tables 4.2.6.8 and 6.1.1.1'
O 0.0106 0.0007 'International Tables Vol C tables 4.2.6.8 and 6.1.1.1'

loop_
_geom_angle_atom_site_label_1
_geom_angle_atom_site_label_2
_geom_angle_atom_site_label_3
_geom_angle_site_symmetry_1
_geom_angle_site_symmetry_3
_geom_angle
Bi1 Ho1 O3 . . 0
Bi1 Ho1 O3 . 2_555 0
Bi1 Ho1 O3 . 3_555 0
Bi1 Ho1 O3 . 4_555 0
Bi1 Ho1 O3 . 5_555 0
Bi1 Ho1 O3 . 6_555 0
O3 Ho1 O3 . 2_555 89.40(4)
O3 Ho1 O3 . 3_555 89.40(4)
O3 Ho1 O3 . 4_555 122.73(3)
O3 Ho1 O3 . 5_555 141.66(4)
O3 Ho1 O3 . 6_555 72.29(4)
O3 Ho1 O3 2_555 3_555 89.40(4)
O3 Ho1 O3 2_555 4_555 141.66(4)
O3 Ho1 O3 2_555 5_555 72.29(3)
O3 Ho1 O3 2_555 6_555 122.73(4)
O3 Ho1 O3 3_555 4_555 72.29(4)
O3 Ho1 O3 3_555 5_555 122.73(4)
O3 Ho1 O3 3_555 6_555 141.66(3)
O3 Ho1 O3 4_555 5_555 89.40(4)
O3 Ho1 O3 4_555 6_555 89.40(4)
O3 Ho1 O3 5_555 6_555 89.40(4)
Ho1 Bi1 O3 . . 0
Ho1 Bi1 O3 . 2_555 0
Ho1 Bi1 O3 . 3_555 0
Ho1 Bi1 O3 . 4_555 0
Ho1 Bi1 O3 . 5_555 0
Ho1 Bi1 O3 . 6_555 0
O3 Bi1 O3 . 2_555 89.40(4)
O3 Bi1 O3 . 3_555 89.40(4)
O3 Bi1 O3 . 4_555 122.73(3)
O3 Bi1 O3 . 5_555 141.66(4)
O3 Bi1 O3 . 6_555 72.29(4)
O3 Bi1 O3 2_555 3_555 89.40(4)
O3 Bi1 O3 2_555 4_555 141.66(4)
O3 Bi1 O3 2_555 5_555 72.29(3)
O3 Bi1 O3 2_555 6_555 122.73(4)
O3 Bi1 O3 3_555 4_555 72.29(4)
O3 Bi1 O3 3_555 5_555 122.73(4)
O3 Bi1 O3 3_555 6_555 141.66(3)
O3 Bi1 O3 4_555 5_555 89.40(4)
O3 Bi1 O3 4_555 6_555 89.40(4)
O3 Bi1 O3 5_555 6_555 89.40(4)
O1 Fe1 O1 . 15_554 167.47(5)
O1 Fe1 O2 . . 76.56(3)
O1 Fe1 O2 . 15_554 94.26(4)
O1 Fe1 O3 . . 92.20(3)
O1 Fe1 O3 . 17_555 95.67(4)
O1 Fe1 O2 15_554 . 94.26(3)
O1 Fe1 O2 15_554 15_554 76.56(4)
O1 Fe1 O3 15_554 . 95.67(3)
O1 Fe1 O3 15_554 17_555 92.20(4)
O2 Fe1 O2 . 15_554 87.10(4)
O2 Fe1 O3 . . 166.59(5)
O2 Fe1 O3 . 17_555 86.45(5)
O2 Fe1 O3 15_554 . 86.45(4)
O2 Fe1 O3 15_554 17_555 166.59(4)
O3 Fe1 O3 . 17_555 102.13(5)
Fe1 O1 Fe1 . 8_555 104.11(3)
Fe1 O1 B1 . . 127.94(4)
Fe1 O1 B1 8_555 . 127.94(4)
Fe1 O2 Fe1 . 8_555 102.76(4)
Fe1 O2 B2 . . 128.62(7)
Fe1 O2 B2 8_555 . 128.62(7)
Ho1 O3 Bi1 . . 0.0(5)
Ho1 O3 Fe1 . . 121.05(5)
Ho1 O3 B2 . 13_444 108.22(6)
Bi1 O3 Fe1 . . 121.05(5)
Bi1 O3 B2 . 13_444 108.22(6)
Fe1 O3 B2 . 13_444 130.56(8)
O1 B1 O1 . 2_555 120.00(6)
O1 B1 O1 . 3_555 120.00(6)
O1 B1 O1 2_555 3_555 120.00(6)
O2 B2 O3 . 7_555 117.50(13)
O2 B2 O3 . 16_555 117.50(13)
O3 B2 O3 7_555 16_555 125.00(9)

loop_
_geom_bond_atom_site_label_1
_geom_bond_atom_site_label_2
_geom_bond_site_symmetry_2
_geom_bond_distance
Ho1 Bi1 . 0
Ho1 O3 . 2.3462(11)
Ho1 O3 2_555 2.3462(9)
Ho1 O3 3_555 2.3462(13)
Ho1 O3 4_555 2.3462(11)
Ho1 O3 5_555 2.3462(9)
Ho1 O3 6_555 2.3462(13)
Bi1 O3 . 2.3462(11)
Bi1 O3 2_555 2.3462(9)
Bi1 O3 3_555 2.3462(13)
Bi1 O3 4_555 2.3462(11)
Bi1 O3 5_555 2.3462(9)
Bi1 O3 6_555 2.3462(13)
Fe1 O1 . 2.0182(6)
Fe1 O1 15_554 2.0182(6)
Fe1 O2 . 2.0371(8)
Fe1 O2 15_554 2.0371(14)
Fe1 O3 . 1.9714(8)
Fe1 O3 17_555 1.9714(13)
O1 B1 . 1.3774(6)
O2 B2 . 1.3682(12)
O3 B2 13_444 1.3743(18)

_cod_database_fobs_code 2108509
